data_2237828
loop_
_publ_author_name
'Bisenieks, Imants'
'Mishnev, Anatoly'
'Bruvere, Imanta'
'Vigante, Brigita'
'Andzans, Zigmars'

_publ_section_title
;
 3-Acetyl-2-methyl-4-(pyridin-3-yl)-1,4-dihydroindeno[1,2-<i>b</i>]pyridin-5-one
;
_journal_coeditor_code FY2091
_journal_issue 5
_journal_name_full 'Acta Crystallographica Section E'
_journal_page_first o717
_journal_paper_doi 10.1107/S1600536813009719
_journal_volume 69
_journal_year 2013
_chemical_formula_iupac 'C20 H16 N2 O2'
_chemical_formula_moiety 'C20 H16 N2 O2'
_chemical_formula_sum 'C20 H16 N2 O2'
_chemical_formula_weight 316.35
_chemical_name_systematic
;
3-Acetyl-2-methyl-4-(pyridin-3-yl)-1,4-dihydroindeno[1,2-<i>b</i>]pyridin-5-one
;
_space_group_IT_number 2
_symmetry_cell_setting triclinic
_symmetry_space_group_name_Hall '-P 1'
_symmetry_space_group_name_H-M 'P -1'
_atom_sites_solution_hydrogens geom
_atom_sites_solution_primary direct
_atom_sites_solution_secondary difmap
_audit_creation_method SHELXL-97
_cell_angle_alpha 87.692(2)
_cell_angle_beta 71.022(2)
_cell_angle_gamma 89.210(2)
_cell_formula_units_Z 2
_cell_length_a 8.4361(3)
_cell_length_b 8.8812(3)
_cell_length_c 11.2582(4)
_cell_measurement_reflns_used 8654
_cell_measurement_temperature 190(2)
_cell_measurement_theta_max 27.485
_cell_measurement_theta_min 0.998
_cell_volume 797.00(5)
_computing_cell_refinement 'SCALEPACK (Otwinowski & Minor, 1997)'
_computing_data_collection 'COLLECT (Hooft, 1998)'
_computing_data_reduction 'DENZO and SCALEPACK (Otwinowski & Minor, 1997)'
_computing_molecular_graphics 'ORTEP-3 for Windows (Farrugia, 2012)'
_computing_publication_material 'SHELXL97 (Sheldrick, 2008)'
_computing_structure_refinement 'SHELXL97 (Sheldrick, 2008)'
_computing_structure_solution 'SHELXS97 (Sheldrick, 2008)'
_diffrn_ambient_temperature 190(2)
_diffrn_measured_fraction_theta_full 0.993
_diffrn_measured_fraction_theta_max 0.993
_diffrn_measurement_device_type 'Nonius KappaCCD'
_diffrn_measurement_method CCD
_diffrn_radiation_monochromator graphite
_diffrn_radiation_source 'fine-focus sealed tube'
_diffrn_radiation_type MoK\a
_diffrn_radiation_wavelength 0.71073
_diffrn_reflns_av_R_equivalents 0.0198
_diffrn_reflns_av_sigmaI/netI 0.0434
_diffrn_reflns_limit_h_max 10
_diffrn_reflns_limit_h_min -10
_diffrn_reflns_limit_k_max 10
_diffrn_reflns_limit_k_min -11
_diffrn_reflns_limit_l_max 14
_diffrn_reflns_limit_l_min -14
_diffrn_reflns_number 5442
_diffrn_reflns_theta_full 27.45
_diffrn_reflns_theta_max 27.45
_diffrn_reflns_theta_min 2.65
_exptl_absorpt_coefficient_mu 0.086
_exptl_absorpt_correction_type none
_exptl_crystal_colour red
_exptl_crystal_density_diffrn 1.318
_exptl_crystal_density_method 'not measured'
_exptl_crystal_description plate
_exptl_crystal_F_000 332
_exptl_crystal_size_max 0.30
_exptl_crystal_size_mid 0.28
_exptl_crystal_size_min 0.13
_refine_diff_density_max 0.231
_refine_diff_density_min -0.231
_refine_ls_extinction_method none
_refine_ls_goodness_of_fit_ref 1.041
_refine_ls_hydrogen_treatment constr
_refine_ls_matrix_type full
_refine_ls_number_parameters 219
_refine_ls_number_reflns 3615
_refine_ls_number_restraints 0
_refine_ls_restrained_S_all 1.041
_refine_ls_R_factor_all 0.0678
_refine_ls_R_factor_gt 0.0469
_refine_ls_shift/su_max 0.000
_refine_ls_shift/su_mean 0.000
_refine_ls_structure_factor_coef Fsqd
_refine_ls_weighting_details 'calc w=1/[\s^2^(Fo^2^)+(0.0583P)^2^+0.1857P] where P=(Fo^2^+2Fc^2^)/3'
_refine_ls_weighting_scheme calc
_refine_ls_wR_factor_gt 0.1128
_refine_ls_wR_factor_ref 0.1244
_reflns_number_gt 2753
_reflns_number_total 3615
_reflns_threshold_expression I>2sigma(I)
_cod_data_source_file fy2091.cif
_cod_data_source_block I
_cod_database_code 2237828
_cod_database_fobs_code 2237828

loop_
_symmetry_equiv_pos_as_xyz
'x, y, z'
'-x, -y, -z'

loop_
_atom_site_type_symbol
_atom_site_label
_atom_site_fract_x
_atom_site_fract_y
_atom_site_fract_z
_atom_site_U_iso_or_equiv
_atom_site_adp_type
_atom_site_calc_flag
_atom_site_refinement_flags
_atom_site_occupancy
_atom_site_symmetry_multiplicity
N N1 0.95378(15) 0.05051(14) 0.30285(11) 0.0282(3) Uani d . 1 1
H H1A 0.9247 0.1425 0.2948 0.034 Uiso calc R 1 1
O O14 0.77556(15) -0.36855(13) 0.58601(11) 0.0409(3) Uani d . 1 1
C C5 0.90043(17) -0.18330(16) 0.41963(13) 0.0245(3) Uani d . 1 1
C C6 0.86632(17) -0.03576(16) 0.40434(13) 0.0243(3) Uani d . 1 1
C C23 0.9277(2) -0.53299(17) 0.30646(16) 0.0355(4) Uani d . 1 1
H H3 0.9676 -0.5603 0.3722 0.043 Uiso calc R 1 1
N N22 0.85901(19) -0.64053(15) 0.25866(14) 0.0424(4) Uani d . 1 1
C C18 0.94286(16) -0.38372(16) 0.26401(13) 0.0237(3) Uani d . 1 1
C C3 1.13273(17) -0.15786(17) 0.21807(13) 0.0258(3) Uani d . 1 1
C C19 0.87866(18) -0.34450(17) 0.16849(14) 0.0287(3) Uani d . 1 1
H H3A 0.8850 -0.2454 0.1373 0.034 Uiso calc R 1 1
C C15 1.27713(18) -0.22251(19) 0.11903(15) 0.0336(4) Uani d . 1 1
C C4 1.02827(17) -0.26829(16) 0.32047(13) 0.0245(3) Uani d . 1 1
H H7 1.1027 -0.3218 0.3589 0.029 Uiso calc R 1 1
C C2 1.09093(18) -0.01006(17) 0.21154(13) 0.0279(3) Uani d . 1 1
C C13 0.78546(18) -0.24006(18) 0.53979(13) 0.0287(3) Uani d . 1 1
O O16 1.33862(17) -0.16140(15) 0.01533(11) 0.0523(4) Uani d . 1 1
C C24 1.1816(2) 0.1054(2) 0.11276(16) 0.0412(4) Uani d . 1 1
H H11A 1.2993 0.0830 0.0844 0.062 Uiso calc R 1 1
H H11B 1.1638 0.2036 0.1475 0.062 Uiso calc R 1 1
H H11C 1.1397 0.1034 0.0431 0.062 Uiso calc R 1 1
C C20 0.80500(19) -0.45370(19) 0.11972(15) 0.0346(4) Uani d . 1 1
H H12 0.7604 -0.4287 0.0560 0.042 Uiso calc R 1 1
C C7 0.72519(17) 0.01618(17) 0.51290(13) 0.0274(3) Uani d . 1 1
C C21 0.7984(2) -0.59916(19) 0.16626(16) 0.0372(4) Uani d . 1 1
H H14 0.7498 -0.6722 0.1322 0.045 Uiso calc R 1 1
C C12 0.67731(18) -0.10812(18) 0.59719(14) 0.0294(3) Uani d . 1 1
C C8 0.64311(19) 0.15161(19) 0.53788(15) 0.0340(4) Uani d . 1 1
H H16 0.6747 0.2341 0.4818 0.041 Uiso calc R 1 1
C C10 0.4653(2) 0.0398(2) 0.73495(16) 0.0434(4) Uani d . 1 1
H H17 0.3782 0.0497 0.8102 0.052 Uiso calc R 1 1
C C9 0.5097(2) 0.1612(2) 0.65120(16) 0.0411(4) Uani d . 1 1
H H18 0.4505 0.2511 0.6699 0.049 Uiso calc R 1 1
C C17 1.3462(2) -0.3722(2) 0.14648(18) 0.0454(5) Uani d . 1 1
H H19A 1.2708 -0.4510 0.1440 0.068 Uiso calc R 1 1
H H19B 1.3582 -0.3725 0.2284 0.068 Uiso calc R 1 1
H H19C 1.4536 -0.3885 0.0846 0.068 Uiso calc R 1 1
C C11 0.54884(19) -0.0980(2) 0.70877(15) 0.0376(4) Uani d . 1 1
H H20 0.5183 -0.1803 0.7652 0.045 Uiso calc R 1 1

loop_
_atom_site_aniso_label
_atom_site_aniso_U_11
_atom_site_aniso_U_22
_atom_site_aniso_U_33
_atom_site_aniso_U_12
_atom_site_aniso_U_13
_atom_site_aniso_U_23
N1 0.0341(6) 0.0202(6) 0.0261(6) -0.0024(5) -0.0044(5) 0.0028(5)
O14 0.0472(7) 0.0363(7) 0.0346(6) -0.0057(5) -0.0084(5) 0.0139(5)
C5 0.0275(7) 0.0254(8) 0.0205(7) -0.0041(6) -0.0078(6) 0.0001(6)
C6 0.0267(7) 0.0260(8) 0.0204(7) -0.0037(5) -0.0077(6) -0.0022(6)
C23 0.0484(9) 0.0247(8) 0.0374(9) -0.0005(7) -0.0197(7) 0.0021(7)
N22 0.0566(9) 0.0241(7) 0.0477(9) -0.0066(6) -0.0184(7) 0.0002(6)
C18 0.0234(6) 0.0221(7) 0.0243(7) 0.0018(5) -0.0058(5) -0.0023(6)
C3 0.0262(7) 0.0304(8) 0.0199(7) -0.0047(6) -0.0057(6) -0.0028(6)
C19 0.0318(7) 0.0245(8) 0.0305(8) 0.0000(6) -0.0112(6) 0.0005(6)
C15 0.0292(7) 0.0397(9) 0.0290(8) -0.0078(6) -0.0040(6) -0.0111(7)
C4 0.0268(7) 0.0247(7) 0.0233(7) -0.0004(5) -0.0097(6) -0.0004(6)
C2 0.0315(7) 0.0306(8) 0.0202(7) -0.0073(6) -0.0062(6) 0.0006(6)
C13 0.0300(7) 0.0339(9) 0.0231(7) -0.0066(6) -0.0101(6) 0.0031(6)
O16 0.0564(8) 0.0545(8) 0.0305(7) -0.0109(6) 0.0084(6) -0.0084(6)
C24 0.0468(9) 0.0371(10) 0.0320(9) -0.0098(8) -0.0027(7) 0.0075(7)
C20 0.0344(8) 0.0404(9) 0.0322(8) -0.0029(7) -0.0149(7) -0.0036(7)
C7 0.0270(7) 0.0321(8) 0.0238(7) -0.0031(6) -0.0088(6) -0.0049(6)
C21 0.0370(8) 0.0359(9) 0.0372(9) -0.0104(7) -0.0088(7) -0.0084(7)
C12 0.0277(7) 0.0388(9) 0.0220(7) -0.0045(6) -0.0080(6) -0.0031(6)
C8 0.0350(8) 0.0355(9) 0.0322(8) 0.0010(6) -0.0111(7) -0.0091(7)
C10 0.0294(8) 0.0696(13) 0.0284(9) 0.0008(8) -0.0041(7) -0.0165(9)
C9 0.0338(8) 0.0522(11) 0.0389(9) 0.0079(7) -0.0119(7) -0.0198(8)
C17 0.0326(8) 0.0541(12) 0.0476(10) 0.0104(7) -0.0086(8) -0.0216(9)
C11 0.0313(8) 0.0558(11) 0.0234(8) -0.0073(7) -0.0057(6) -0.0018(7)

loop_
_atom_type_symbol
_atom_type_description
_atom_type_scat_dispersion_real
_atom_type_scat_dispersion_imag
_atom_type_scat_source
C C 0.0033 0.0016 'International Tables Vol C Tables 4.2.6.8 and 6.1.1.4'
H H 0.0000 0.0000 'International Tables Vol C Tables 4.2.6.8 and 6.1.1.4'
N N 0.0061 0.0033 'International Tables Vol C Tables 4.2.6.8 and 6.1.1.4'
O O 0.0106 0.0060 'International Tables Vol C Tables 4.2.6.8 and 6.1.1.4'

loop_
_geom_angle_atom_site_label_1
_geom_angle_atom_site_label_2
_geom_angle_atom_site_label_3
_geom_angle
C6 N1 C2 119.88(13)
C6 N1 H1A 120.1
C2 N1 H1A 120.1
C6 C5 C13 108.51(13)
C6 C5 C4 122.68(13)
C13 C5 C4 128.66(13)
C5 C6 N1 123.00(13)
C5 C6 C7 111.18(13)
N1 C6 C7 125.81(13)
N22 C23 C18 124.02(15)
N22 C23 H3 118.0
C18 C23 H3 118.0
C21 N22 C23 117.45(14)
C19 C18 C23 117.09(13)
C19 C18 C4 121.92(13)
C23 C18 C4 120.99(13)
C2 C3 C15 120.83(13)
C2 C3 C4 122.57(13)
C15 C3 C4 116.45(13)
C20 C19 C18 119.51(14)
C20 C19 H3A 120.2
C18 C19 H3A 120.2
O16 C15 C3 122.70(16)
O16 C15 C17 118.81(15)
C3 C15 C17 118.46(14)
C5 C4 C3 109.63(12)
C5 C4 C18 110.49(11)
C3 C4 C18 110.48(11)
C5 C4 H7 108.7
C3 C4 H7 108.7
C18 C4 H7 108.7
C3 C2 N1 121.09(13)
C3 C2 C24 126.54(14)
N1 C2 C24 112.36(13)
O14 C13 C5 127.98(14)
O14 C13 C12 126.06(14)
C5 C13 C12 105.96(13)
C2 C24 H11A 109.5
C2 C24 H11B 109.5
H11A C24 H11B 109.5
C2 C24 H11C 109.5
H11A C24 H11C 109.5
H11B C24 H11C 109.5
C21 C20 C19 119.23(14)
C21 C20 H12 120.4
C19 C20 H12 120.4
C8 C7 C12 121.17(14)
C8 C7 C6 132.56(15)
C12 C7 C6 106.25(13)
N22 C21 C20 122.67(14)
N22 C21 H14 118.7
C20 C21 H14 118.7
C11 C12 C7 121.20(15)
C11 C12 C13 130.70(15)
C7 C12 C13 108.08(13)
C7 C8 C9 117.61(16)
C7 C8 H16 121.2
C9 C8 H16 121.2
C9 C10 C11 121.08(15)
C9 C10 H17 119.5
C11 C10 H17 119.5
C10 C9 C8 121.05(16)
C10 C9 H18 119.5
C8 C9 H18 119.5
C15 C17 H19A 109.5
C15 C17 H19B 109.5
H19A C17 H19B 109.5
C15 C17 H19C 109.5
H19A C17 H19C 109.5
H19B C17 H19C 109.5
C12 C11 C10 117.86(16)
C12 C11 H20 121.1
C10 C11 H20 121.1

loop_
_geom_bond_atom_site_label_1
_geom_bond_atom_site_label_2
_geom_bond_distance
N1 C6 1.3541(18)
N1 C2 1.3923(19)
N1 H1A 0.8600
O14 C13 1.2274(19)
C5 C6 1.354(2)
C5 C13 1.459(2)
C5 C4 1.497(2)
C6 C7 1.486(2)
C23 N22 1.340(2)
C23 C18 1.384(2)
C23 H3 0.9300
N22 C21 1.338(2)
C18 C19 1.3837(19)
C18 C4 1.5312(18)
C3 C2 1.360(2)
C3 C15 1.485(2)
C3 C4 1.529(2)
C19 C20 1.382(2)
C19 H3A 0.9300
C15 O16 1.220(2)
C15 C17 1.505(2)
C4 H7 0.9800
C2 C24 1.500(2)
C13 C12 1.507(2)
C24 H11A 0.9600
C24 H11B 0.9600
C24 H11C 0.9600
C20 C21 1.369(2)
C20 H12 0.9300
C7 C8 1.372(2)
C7 C12 1.400(2)
C21 H14 0.9300
C12 C11 1.372(2)
C8 C9 1.405(2)
C8 H16 0.9300
C10 C9 1.375(3)
C10 C11 1.398(3)
C10 H17 0.9300
C9 H18 0.9300
C17 H19A 0.9600
C17 H19B 0.9600
C17 H19C 0.9600
C11 H20 0.9300

loop_
_geom_hbond_atom_site_label_D
_geom_hbond_atom_site_label_H
_geom_hbond_atom_site_label_A
_geom_hbond_site_symmetry_A
_geom_hbond_distance_DH
_geom_hbond_distance_HA
_geom_hbond_distance_DA
_geom_hbond_angle_DHA
N1 H1A N22 1_565 0.86 2.06 2.916(2) 175
